data_7042241
loop_
_publ_author_name
'Daryanavard, Marzieh'
'Armstrong, David'
'Lough, Alan J.'
'Fekl, Ulrich'

_publ_section_title
;
 The first palladium(iv) aryldiazenido complex: relevance for C-C
 coupling.
;
_journal_issue 12
_journal_name_full 'Dalton transactions (Cambridge, England : 2003)'
_journal_page_first 4004
_journal_page_last 4008
_journal_paper_doi 10.1039/c7dt00078b
_journal_volume 46
_journal_year 2017
_chemical_formula_moiety 'C24 H35 B N8 O Pd'
_chemical_formula_sum 'C24 H35 B N8 O Pd'
_chemical_formula_weight 568.81
_chemical_name_systematic
; 
 ? 
;
_space_group_IT_number 2
_symmetry_cell_setting triclinic
_symmetry_space_group_name_Hall '-P 1'
_symmetry_space_group_name_H-M 'P -1'
_atom_sites_solution_hydrogens geom
_atom_sites_solution_primary direct
_atom_sites_solution_secondary difmap
_audit_creation_method SHELXL-97
_audit_update_record
;
2016-12-05 deposited with the CCDC.
2017-02-24 downloaded from the CCDC.
;
_cell_angle_alpha 89.710(2)
_cell_angle_beta 87.268(2)
_cell_angle_gamma 81.870(2)
_cell_formula_units_Z 2
_cell_length_a 7.9636(7)
_cell_length_b 12.4983(12)
_cell_length_c 13.5112(12)
_cell_measurement_reflns_used 9534
_cell_measurement_temperature 150(2)
_cell_measurement_theta_max 27.39
_cell_measurement_theta_min 2.23
_cell_volume 1329.8(2)
_computing_cell_refinement APEX2
_computing_data_collection 'APEX2 (Bruker, 2007)'
_computing_data_reduction 'SAINT (Bruker, 2007)'
_computing_molecular_graphics 'PLATON (Spek, 2009)'
_computing_publication_material 'SHELXTL (Sheldrick, 2008)'
_computing_structure_refinement 'SHELXL-97 (Sheldrick, 2008)'
_computing_structure_solution 'SHELXS-97 (Sheldrick, 2008)'
_diffrn_ambient_temperature 150(2)
_diffrn_measured_fraction_theta_full 0.996
_diffrn_measured_fraction_theta_max 0.996
_diffrn_measurement_device_type 'Bruker APEX-DUO CCD'
_diffrn_measurement_method '\f and \w scans'
_diffrn_radiation_monochromator 'Bruker Triumph'
_diffrn_radiation_source 'fine-focus sealed tube'
_diffrn_radiation_type MoK\a
_diffrn_radiation_wavelength 0.71073
_diffrn_reflns_av_R_equivalents 0.0540
_diffrn_reflns_av_sigmaI/netI 0.0574
_diffrn_reflns_limit_h_max 8
_diffrn_reflns_limit_h_min -10
_diffrn_reflns_limit_k_max 16
_diffrn_reflns_limit_k_min -16
_diffrn_reflns_limit_l_max 17
_diffrn_reflns_limit_l_min -17
_diffrn_reflns_number 22570
_diffrn_reflns_theta_full 27.49
_diffrn_reflns_theta_max 27.49
_diffrn_reflns_theta_min 1.51
_exptl_absorpt_coefficient_mu 0.730
_exptl_absorpt_correction_T_max 0.7456
_exptl_absorpt_correction_T_min 0.7143
_exptl_absorpt_correction_type multi-scan
_exptl_absorpt_process_details 'SADABS (Sheldrick, 1996)'
_exptl_crystal_colour yellow
_exptl_crystal_density_diffrn 1.421
_exptl_crystal_density_method 'not measured'
_exptl_crystal_description plate
_exptl_crystal_F_000 588
_exptl_crystal_size_max 0.10
_exptl_crystal_size_mid 0.10
_exptl_crystal_size_min 0.03
_refine_diff_density_max 1.030
_refine_diff_density_min -0.469
_refine_diff_density_rms 0.092
_refine_ls_extinction_method none
_refine_ls_goodness_of_fit_ref 1.020
_refine_ls_hydrogen_treatment mixed
_refine_ls_matrix_type full
_refine_ls_number_parameters 329
_refine_ls_number_reflns 6073
_refine_ls_number_restraints 0
_refine_ls_restrained_S_all 1.020
_refine_ls_R_factor_all 0.0548
_refine_ls_R_factor_gt 0.0372
_refine_ls_shift/su_max 0.001
_refine_ls_shift/su_mean 0.000
_refine_ls_structure_factor_coef Fsqd
_refine_ls_weighting_details 'calc w=1/[\s^2^(Fo^2^)+(0.0371P)^2^+0.6520P] where P=(Fo^2^+2Fc^2^)/3'
_refine_ls_weighting_scheme calc
_refine_ls_wR_factor_gt 0.0790
_refine_ls_wR_factor_ref 0.0862
_reflns_number_gt 4912
_reflns_number_total 6073
_reflns_threshold_expression I>2\s(I)
_cod_data_source_file c7dt00078b2.cif
_cod_data_source_block d12282
_cod_depositor_comments
;
The following automatic conversions were performed:

'_symmetry_cell_setting' value 'Triclinic' changed to 'triclinic'
according to
/home/data/users/saulius/crontab/automatic-downloads/rss-feeds/RSC/lib/dictionaries/cif_core.dic
dictionary named 'cif_core.dic' version 2.4.2 from 2011-04-26.

Automatic conversion script
Id: cif_fix_values 4973 2017-02-22 13:04:09Z antanas 

 Adding full bibliography for 7042241--7042242.cif.
;
_cod_database_code 7042241

loop_
_symmetry_equiv_pos_as_xyz
'x, y, z'
'-x, -y, -z'

loop_
_atom_site_label
_atom_site_type_symbol
_atom_site_fract_x
_atom_site_fract_y
_atom_site_fract_z
_atom_site_U_iso_or_equiv
_atom_site_adp_type
_atom_site_occupancy
_atom_site_symmetry_multiplicity
_atom_site_calc_flag
_atom_site_refinement_flags
Pd1 Pd 0.58554(3) 0.686605(18) 0.665238(16) 0.02122(8) Uani 1 1 d .
O1 O 1.2810(3) 0.24571(19) 0.93930(18) 0.0444(6) Uani 1 1 d .
N1 N 0.4251(3) 0.74282(19) 0.79814(17) 0.0213(5) Uani 1 1 d .
N2 N 0.3829(3) 0.85232(19) 0.80914(17) 0.0224(5) Uani 1 1 d .
N3 N 0.7311(3) 0.81891(19) 0.69937(17) 0.0240(5) Uani 1 1 d .
N4 N 0.6398(3) 0.91668(19) 0.72766(17) 0.0236(5) Uani 1 1 d .
N5 N 0.4133(3) 0.80501(19) 0.58731(17) 0.0234(5) Uani 1 1 d .
N6 N 0.3819(3) 0.90683(19) 0.62819(17) 0.0228(5) Uani 1 1 d .
N7 N 0.7418(3) 0.5856(2) 0.74707(18) 0.0270(6) Uani 1 1 d .
N8 N 0.8221(3) 0.5052(2) 0.70938(19) 0.0338(6) Uani 1 1 d .
C1 C 0.3612(4) 0.6972(2) 0.8783(2) 0.0278(7) Uani 1 1 d .
C2 C 0.2785(4) 0.7780(3) 0.9422(2) 0.0318(7) Uani 1 1 d .
H2A H 0.2223 0.7679 1.0045 0.038 Uiso 1 1 calc R
C3 C 0.2951(4) 0.8749(3) 0.8967(2) 0.0278(7) Uani 1 1 d .
C4 C 0.3806(5) 0.5772(3) 0.8913(3) 0.0384(8) Uani 1 1 d .
H4A H 0.4887 0.5443 0.8596 0.058 Uiso 1 1 calc R
H4B H 0.2868 0.5488 0.8608 0.058 Uiso 1 1 calc R
H4C H 0.3790 0.5598 0.9621 0.058 Uiso 1 1 calc R
C5 C 0.2381(5) 0.9863(3) 0.9341(2) 0.0384(8) Uani 1 1 d .
H5A H 0.3372 1.0232 0.9424 0.058 Uiso 1 1 calc R
H5B H 0.1755 0.9831 0.9980 0.058 Uiso 1 1 calc R
H5C H 0.1640 1.0262 0.8864 0.058 Uiso 1 1 calc R
C6 C 0.8945(4) 0.8269(3) 0.7111(2) 0.0310(7) Uani 1 1 d .
C7 C 0.9080(4) 0.9297(3) 0.7461(2) 0.0373(8) Uani 1 1 d .
H7A H 1.0099 0.9568 0.7600 0.045 Uiso 1 1 calc R
C8 C 0.7463(4) 0.9843(3) 0.7567(2) 0.0302(7) Uani 1 1 d .
C9 C 1.0338(4) 0.7359(3) 0.6921(3) 0.0430(9) Uani 1 1 d .
H9A H 1.0134 0.6978 0.6315 0.064 Uiso 1 1 calc R
H9B H 1.0375 0.6856 0.7482 0.064 Uiso 1 1 calc R
H9C H 1.1424 0.7641 0.6841 0.064 Uiso 1 1 calc R
C10 C 0.6853(5) 1.0972(3) 0.7912(3) 0.0426(9) Uani 1 1 d .
H10A H 0.6155 1.1358 0.7409 0.064 Uiso 1 1 calc R
H10B H 0.7830 1.1346 0.8020 0.064 Uiso 1 1 calc R
H10C H 0.6173 1.0952 0.8535 0.064 Uiso 1 1 calc R
C11 C 0.3243(5) 0.7140(3) 0.4371(3) 0.0488(10) Uani 1 1 d .
H11A H 0.2882 0.6547 0.4768 0.073 Uiso 1 1 calc R
H11B H 0.4373 0.6907 0.4062 0.073 Uiso 1 1 calc R
H11C H 0.2432 0.7340 0.3856 0.073 Uiso 1 1 calc R
C12 C 0.3307(4) 0.8096(3) 0.5027(2) 0.0298(7) Uani 1 1 d .
C13 C 0.2487(4) 0.9141(3) 0.4890(2) 0.0316(7) Uani 1 1 d .
H13A H 0.1812 0.9393 0.4353 0.038 Uiso 1 1 calc R
C14 C 0.2844(4) 0.9734(2) 0.5681(2) 0.0283(7) Uani 1 1 d .
C15 C 0.2309(5) 1.0906(3) 0.5893(3) 0.0393(8) Uani 1 1 d .
H15A H 0.3317 1.1264 0.5958 0.059 Uiso 1 1 calc R
H15B H 0.1609 1.0988 0.6512 0.059 Uiso 1 1 calc R
H15C H 0.1648 1.1237 0.5348 0.059 Uiso 1 1 calc R
C16 C 0.9362(4) 0.4396(3) 0.7739(2) 0.0319(7) Uani 1 1 d .
C17 C 1.0736(5) 0.3744(3) 0.7290(3) 0.0495(10) Uani 1 1 d .
H17A H 1.0891 0.3725 0.6589 0.059 Uiso 1 1 calc R
C18 C 1.1874(5) 0.3124(3) 0.7869(3) 0.0516(11) Uani 1 1 d .
H18A H 1.2849 0.2707 0.7564 0.062 Uiso 1 1 calc R
C19 C 1.1619(4) 0.3100(2) 0.8892(2) 0.0323(7) Uani 1 1 d .
C20 C 1.0254(4) 0.3739(3) 0.9330(2) 0.0335(7) Uani 1 1 d .
H20A H 1.0075 0.3736 1.0030 0.040 Uiso 1 1 calc R
C21 C 0.9122(4) 0.4395(3) 0.8754(2) 0.0334(8) Uani 1 1 d .
H21A H 0.8182 0.4844 0.9063 0.040 Uiso 1 1 calc R
C22 C 1.2524(5) 0.2363(3) 1.0442(3) 0.0431(9) Uani 1 1 d .
H22A H 1.3428 0.1841 1.0706 0.065 Uiso 1 1 calc R
H22B H 1.1425 0.2115 1.0584 0.065 Uiso 1 1 calc R
H22C H 1.2525 0.3069 1.0754 0.065 Uiso 1 1 calc R
C23 C 0.7289(4) 0.6420(3) 0.5395(2) 0.0325(7) Uani 1 1 d .
H23A H 0.7777 0.5658 0.5440 0.049 Uiso 1 1 calc R
H23B H 0.8206 0.6865 0.5317 0.049 Uiso 1 1 calc R
H23C H 0.6574 0.6524 0.4822 0.049 Uiso 1 1 calc R
C24 C 0.4514(4) 0.5626(2) 0.6397(2) 0.0308(7) Uani 1 1 d .
H24A H 0.4673 0.5415 0.5697 0.046 Uiso 1 1 calc R
H24B H 0.3306 0.5861 0.6557 0.046 Uiso 1 1 calc R
H24C H 0.4921 0.5008 0.6813 0.046 Uiso 1 1 calc R
B1 B 0.4446(4) 0.9310(3) 0.7311(2) 0.0236(7) Uani 1 1 d .
H1B H 0.393(4) 1.014(2) 0.753(2) 0.022(8) Uiso 1 1 d .

loop_
_atom_site_aniso_label
_atom_site_aniso_U_11
_atom_site_aniso_U_22
_atom_site_aniso_U_33
_atom_site_aniso_U_23
_atom_site_aniso_U_13
_atom_site_aniso_U_12
Pd1 0.02077(12) 0.02349(12) 0.01891(12) 0.00329(8) -0.00124(8) -0.00147(8)
O1 0.0450(14) 0.0417(14) 0.0416(14) 0.0040(11) -0.0082(11) 0.0135(11)
N1 0.0201(12) 0.0251(12) 0.0186(12) 0.0027(10) -0.0018(9) -0.0024(10)
N2 0.0203(12) 0.0245(12) 0.0225(12) 0.0012(10) -0.0027(10) -0.0027(10)
N3 0.0189(12) 0.0294(13) 0.0239(12) 0.0044(11) -0.0008(10) -0.0050(10)
N4 0.0248(13) 0.0285(13) 0.0189(12) 0.0040(10) -0.0032(10) -0.0081(11)
N5 0.0254(13) 0.0260(13) 0.0191(12) 0.0021(10) -0.0034(10) -0.0037(10)
N6 0.0223(12) 0.0240(12) 0.0226(12) 0.0042(10) -0.0040(10) -0.0045(10)
N7 0.0241(13) 0.0302(14) 0.0254(13) 0.0057(11) -0.0013(11) 0.0007(11)
N8 0.0349(15) 0.0359(15) 0.0280(14) 0.0039(12) -0.0024(12) 0.0044(12)
C1 0.0246(15) 0.0334(17) 0.0258(15) 0.0057(13) -0.0023(12) -0.0058(13)
C2 0.0317(17) 0.0431(19) 0.0206(15) 0.0028(14) 0.0031(13) -0.0067(15)
C3 0.0243(15) 0.0367(17) 0.0226(15) -0.0007(13) -0.0004(12) -0.0053(13)
C4 0.043(2) 0.0350(18) 0.0358(18) 0.0132(15) 0.0043(16) -0.0033(15)
C5 0.045(2) 0.0382(19) 0.0305(17) -0.0058(15) 0.0071(15) -0.0026(16)
C6 0.0247(15) 0.0413(19) 0.0277(16) 0.0124(14) -0.0034(13) -0.0074(14)
C7 0.0300(17) 0.049(2) 0.0371(19) 0.0120(16) -0.0122(15) -0.0167(15)
C8 0.0364(18) 0.0367(18) 0.0201(15) 0.0078(13) -0.0072(13) -0.0125(14)
C9 0.0181(15) 0.055(2) 0.056(2) 0.0094(19) -0.0022(15) -0.0050(15)
C10 0.052(2) 0.0377(19) 0.043(2) -0.0007(16) -0.0115(17) -0.0187(17)
C11 0.071(3) 0.044(2) 0.0314(19) -0.0033(16) -0.0223(18) -0.0012(19)
C12 0.0323(17) 0.0344(17) 0.0233(15) 0.0043(13) -0.0062(13) -0.0057(14)
C13 0.0347(17) 0.0377(18) 0.0226(16) 0.0081(14) -0.0107(13) -0.0028(14)
C14 0.0248(15) 0.0310(16) 0.0290(16) 0.0104(13) -0.0036(13) -0.0027(13)
C15 0.046(2) 0.0284(17) 0.044(2) 0.0088(15) -0.0155(16) -0.0025(15)
C16 0.0334(17) 0.0309(17) 0.0297(17) 0.0025(14) -0.0034(14) 0.0019(14)
C17 0.057(2) 0.054(2) 0.0299(18) -0.0027(17) 0.0009(17) 0.0187(19)
C18 0.057(2) 0.049(2) 0.041(2) -0.0075(18) -0.0028(18) 0.0230(19)
C19 0.0332(17) 0.0272(16) 0.0350(18) 0.0027(14) -0.0059(14) 0.0021(13)
C20 0.0351(17) 0.0369(18) 0.0276(16) 0.0093(14) -0.0015(14) -0.0027(14)
C21 0.0325(17) 0.0331(17) 0.0319(17) 0.0043(14) 0.0015(14) 0.0035(14)
C22 0.052(2) 0.038(2) 0.0379(19) 0.0048(16) -0.0177(17) 0.0028(17)
C23 0.0348(18) 0.0356(18) 0.0242(16) 0.0038(14) 0.0048(13) 0.0024(14)
C24 0.0352(17) 0.0266(16) 0.0313(17) 0.0007(13) -0.0050(14) -0.0063(14)
B1 0.0244(17) 0.0242(17) 0.0229(16) 0.0027(14) -0.0033(13) -0.0051(14)

loop_
_atom_type_symbol
_atom_type_description
_atom_type_scat_dispersion_real
_atom_type_scat_dispersion_imag
_atom_type_scat_source
C C 0.0033 0.0016 'International Tables Vol C Tables 4.2.6.8 and 6.1.1.4'
H H 0.0000 0.0000 'International Tables Vol C Tables 4.2.6.8 and 6.1.1.4'
N N 0.0061 0.0033 'International Tables Vol C Tables 4.2.6.8 and 6.1.1.4'
O O 0.0106 0.0060 'International Tables Vol C Tables 4.2.6.8 and 6.1.1.4'
B B 0.0013 0.0007 'International Tables Vol C Tables 4.2.6.8 and 6.1.1.4'
Pd Pd -0.9988 1.0072 'International Tables Vol C Tables 4.2.6.8 and 6.1.1.4'

loop_
_geom_angle_atom_site_label_1
_geom_angle_atom_site_label_2
_geom_angle_atom_site_label_3
_geom_angle
N7 Pd1 C23 91.26(11)
N7 Pd1 C24 88.87(12)
C23 Pd1 C24 87.98(14)
N7 Pd1 N5 175.20(10)
C23 Pd1 N5 92.72(11)
C24 Pd1 N5 93.95(11)
N7 Pd1 N1 91.40(9)
C23 Pd1 N1 177.10(10)
C24 Pd1 N1 93.25(11)
N5 Pd1 N1 84.58(8)
N7 Pd1 N3 89.44(10)
C23 Pd1 N3 93.69(12)
C24 Pd1 N3 177.65(11)
N5 Pd1 N3 87.62(9)
N1 Pd1 N3 85.16(9)
C19 O1 C22 117.5(3)
C1 N1 N2 107.0(2)
C1 N1 Pd1 136.4(2)
N2 N1 Pd1 116.51(17)
C3 N2 N1 109.9(2)
C3 N2 B1 129.1(3)
N1 N2 B1 120.8(2)
C6 N3 N4 106.7(2)
C6 N3 Pd1 135.5(2)
N4 N3 Pd1 117.27(17)
C8 N4 N3 109.8(2)
C8 N4 B1 130.2(3)
N3 N4 B1 119.8(2)
C12 N5 N6 106.5(2)
C12 N5 Pd1 137.2(2)
N6 N5 Pd1 116.18(16)
C14 N6 N5 109.5(2)
C14 N6 B1 128.7(3)
N5 N6 B1 121.6(2)
N8 N7 Pd1 119.8(2)
N7 N8 C16 115.5(3)
N1 C1 C2 109.4(3)
N1 C1 C4 122.0(3)
C2 C1 C4 128.6(3)
C3 C2 C1 106.2(3)
C3 C2 H2A 126.9
C1 C2 H2A 126.9
N2 C3 C2 107.4(3)
N2 C3 C5 123.7(3)
C2 C3 C5 128.8(3)
C1 C4 H4A 109.5
C1 C4 H4B 109.5
H4A C4 H4B 109.5
C1 C4 H4C 109.5
H4A C4 H4C 109.5
H4B C4 H4C 109.5
C3 C5 H5A 109.5
C3 C5 H5B 109.5
H5A C5 H5B 109.5
C3 C5 H5C 109.5
H5A C5 H5C 109.5
H5B C5 H5C 109.5
N3 C6 C7 109.2(3)
N3 C6 C9 123.2(3)
C7 C6 C9 127.5(3)
C8 C7 C6 107.0(3)
C8 C7 H7A 126.5
C6 C7 H7A 126.5
N4 C8 C7 107.2(3)
N4 C8 C10 122.6(3)
C7 C8 C10 130.2(3)
C6 C9 H9A 109.5
C6 C9 H9B 109.5
H9A C9 H9B 109.5
C6 C9 H9C 109.5
H9A C9 H9C 109.5
H9B C9 H9C 109.5
C8 C10 H10A 109.5
C8 C10 H10B 109.5
H10A C10 H10B 109.5
C8 C10 H10C 109.5
H10A C10 H10C 109.5
H10B C10 H10C 109.5
C12 C11 H11A 109.5
C12 C11 H11B 109.5
H11A C11 H11B 109.5
C12 C11 H11C 109.5
H11A C11 H11C 109.5
H11B C11 H11C 109.5
N5 C12 C13 109.5(3)
N5 C12 C11 124.0(3)
C13 C12 C11 126.5(3)
C14 C13 C12 106.5(3)
C14 C13 H13A 126.7
C12 C13 H13A 126.7
N6 C14 C13 107.9(3)
N6 C14 C15 123.3(3)
C13 C14 C15 128.7(3)
C14 C15 H15A 109.5
C14 C15 H15B 109.5
H15A C15 H15B 109.5
C14 C15 H15C 109.5
H15A C15 H15C 109.5
H15B C15 H15C 109.5
C21 C16 C17 119.8(3)
C21 C16 N8 123.0(3)
C17 C16 N8 117.2(3)
C18 C17 C16 119.4(3)
C18 C17 H17A 120.3
C16 C17 H17A 120.3
C17 C18 C19 121.0(3)
C17 C18 H18A 119.5
C19 C18 H18A 119.5
O1 C19 C20 124.4(3)
O1 C19 C18 116.3(3)
C20 C19 C18 119.2(3)
C19 C20 C21 120.3(3)
C19 C20 H20A 119.9
C21 C20 H20A 119.9
C16 C21 C20 120.2(3)
C16 C21 H21A 119.9
C20 C21 H21A 119.9
O1 C22 H22A 109.5
O1 C22 H22B 109.5
H22A C22 H22B 109.5
O1 C22 H22C 109.5
H22A C22 H22C 109.5
H22B C22 H22C 109.5
Pd1 C23 H23A 109.5
Pd1 C23 H23B 109.5
H23A C23 H23B 109.5
Pd1 C23 H23C 109.5
H23A C23 H23C 109.5
H23B C23 H23C 109.5
Pd1 C24 H24A 109.5
Pd1 C24 H24B 109.5
H24A C24 H24B 109.5
Pd1 C24 H24C 109.5
H24A C24 H24C 109.5
H24B C24 H24C 109.5
N4 B1 N6 110.0(2)
N4 B1 N2 108.6(2)
N6 B1 N2 110.1(2)
N4 B1 H1B 110.1(16)
N6 B1 H1B 109.3(15)
N2 B1 H1B 108.7(15)

loop_
_geom_bond_atom_site_label_1
_geom_bond_atom_site_label_2
_geom_bond_distance
Pd1 N7 2.009(2)
Pd1 C23 2.036(3)
Pd1 C24 2.042(3)
Pd1 N5 2.174(2)
Pd1 N1 2.212(2)
Pd1 N3 2.212(2)
O1 C19 1.358(4)
O1 C22 1.432(4)
N1 C1 1.335(4)
N1 N2 1.369(3)
N2 C3 1.356(4)
N2 B1 1.549(4)
N3 C6 1.336(4)
N3 N4 1.377(3)
N4 C8 1.351(4)
N4 B1 1.538(4)
N5 C12 1.343(4)
N5 N6 1.375(3)
N6 C14 1.351(3)
N6 B1 1.545(4)
N7 N8 1.212(3)
N8 C16 1.456(4)
C1 C2 1.402(4)
C1 C4 1.496(4)
C2 C3 1.375(4)
C2 H2A 0.9500
C3 C5 1.486(4)
C4 H4A 0.9800
C4 H4B 0.9800
C4 H4C 0.9800
C5 H5A 0.9800
C5 H5B 0.9800
C5 H5C 0.9800
C6 C7 1.391(5)
C6 C9 1.486(4)
C7 C8 1.371(5)
C7 H7A 0.9500
C8 C10 1.496(5)
C9 H9A 0.9800
C9 H9B 0.9800
C9 H9C 0.9800
C10 H10A 0.9800
C10 H10B 0.9800
C10 H10C 0.9800
C11 C12 1.499(5)
C11 H11A 0.9800
C11 H11B 0.9800
C11 H11C 0.9800
C12 C13 1.391(4)
C13 C14 1.366(4)
C13 H13A 0.9500
C14 C15 1.492(4)
C15 H15A 0.9800
C15 H15B 0.9800
C15 H15C 0.9800
C16 C21 1.375(4)
C16 C17 1.385(4)
C17 C18 1.377(5)
C17 H17A 0.9500
C18 C19 1.388(5)
C18 H18A 0.9500
C19 C20 1.366(4)
C20 C21 1.394(4)
C20 H20A 0.9500
C21 H21A 0.9500
C22 H22A 0.9800
C22 H22B 0.9800
C22 H22C 0.9800
C23 H23A 0.9800
C23 H23B 0.9800
C23 H23C 0.9800
C24 H24A 0.9800
C24 H24B 0.9800
C24 H24C 0.9800
B1 H1B 1.09(3)

loop_
_geom_torsion_atom_site_label_1
_geom_torsion_atom_site_label_2
_geom_torsion_atom_site_label_3
_geom_torsion_atom_site_label_4
_geom_torsion
N7 Pd1 N1 C1 -43.1(3)
C24 Pd1 N1 C1 45.8(3)
N5 Pd1 N1 C1 139.5(3)
N3 Pd1 N1 C1 -132.4(3)
N7 Pd1 N1 N2 132.18(19)
C24 Pd1 N1 N2 -138.87(19)
N5 Pd1 N1 N2 -45.21(19)
N3 Pd1 N1 N2 42.86(18)
C1 N1 N2 C3 0.9(3)
Pd1 N1 N2 C3 -175.72(18)
C1 N1 N2 B1 177.1(2)
Pd1 N1 N2 B1 0.5(3)
N7 Pd1 N3 C6 36.6(3)
C23 Pd1 N3 C6 -54.7(3)
N5 Pd1 N3 C6 -147.2(3)
N1 Pd1 N3 C6 128.0(3)
N7 Pd1 N3 N4 -133.87(19)
C23 Pd1 N3 N4 134.90(19)
N5 Pd1 N3 N4 42.33(18)
N1 Pd1 N3 N4 -42.42(18)
C6 N3 N4 C8 -0.1(3)
Pd1 N3 N4 C8 172.94(18)
C6 N3 N4 B1 -175.0(2)
Pd1 N3 N4 B1 -2.0(3)
C23 Pd1 N5 C12 45.1(3)
C24 Pd1 N5 C12 -43.0(3)
N1 Pd1 N5 C12 -135.9(3)
N3 Pd1 N5 C12 138.7(3)
C23 Pd1 N5 N6 -129.9(2)
C24 Pd1 N5 N6 141.9(2)
N1 Pd1 N5 N6 49.00(19)
N3 Pd1 N5 N6 -36.36(19)
C12 N5 N6 C14 -1.3(3)
Pd1 N5 N6 C14 175.17(18)
C12 N5 N6 B1 175.0(3)
Pd1 N5 N6 B1 -8.5(3)
C23 Pd1 N7 N8 -27.5(3)
C24 Pd1 N7 N8 60.5(3)
N1 Pd1 N7 N8 153.7(2)
N3 Pd1 N7 N8 -121.1(3)
Pd1 N7 N8 C16 177.8(2)
N2 N1 C1 C2 -0.6(3)
Pd1 N1 C1 C2 175.0(2)
N2 N1 C1 C4 179.1(3)
Pd1 N1 C1 C4 -5.3(5)
N1 C1 C2 C3 0.1(4)
C4 C1 C2 C3 -179.6(3)
N1 N2 C3 C2 -0.8(3)
B1 N2 C3 C2 -176.7(3)
N1 N2 C3 C5 176.6(3)
B1 N2 C3 C5 0.8(5)
C1 C2 C3 N2 0.4(3)
C1 C2 C3 C5 -176.9(3)
N4 N3 C6 C7 -0.4(3)
Pd1 N3 C6 C7 -171.5(2)
N4 N3 C6 C9 177.5(3)
Pd1 N3 C6 C9 6.3(5)
N3 C6 C7 C8 0.7(4)
C9 C6 C7 C8 -177.0(3)
N3 N4 C8 C7 0.5(3)
B1 N4 C8 C7 174.7(3)
N3 N4 C8 C10 179.7(3)
B1 N4 C8 C10 -6.1(5)
C6 C7 C8 N4 -0.8(3)
C6 C7 C8 C10 -179.8(3)
N6 N5 C12 C13 0.7(3)
Pd1 N5 C12 C13 -174.7(2)
N6 N5 C12 C11 -176.8(3)
Pd1 N5 C12 C11 7.8(5)
N5 C12 C13 C14 0.2(4)
C11 C12 C13 C14 177.6(3)
N5 N6 C14 C13 1.5(3)
B1 N6 C14 C13 -174.6(3)
N5 N6 C14 C15 -178.3(3)
B1 N6 C14 C15 5.7(5)
C12 C13 C14 N6 -1.0(4)
C12 C13 C14 C15 178.7(3)
N7 N8 C16 C21 24.8(5)
N7 N8 C16 C17 -155.6(3)
C21 C16 C17 C18 -1.8(6)
N8 C16 C17 C18 178.6(4)
C16 C17 C18 C19 3.3(6)
C22 O1 C19 C20 6.3(5)
C22 O1 C19 C18 -176.1(3)
C17 C18 C19 O1 179.5(4)
C17 C18 C19 C20 -2.8(6)
O1 C19 C20 C21 178.3(3)
C18 C19 C20 C21 0.8(5)
C17 C16 C21 C20 -0.2(5)
N8 C16 C21 C20 179.4(3)
C19 C20 C21 C16 0.7(5)
C8 N4 B1 N6 128.5(3)
N3 N4 B1 N6 -57.8(3)
C8 N4 B1 N2 -111.0(3)
N3 N4 B1 N2 62.7(3)
C14 N6 B1 N4 -118.6(3)
N5 N6 B1 N4 65.8(3)
C14 N6 B1 N2 121.7(3)
N5 N6 B1 N2 -53.9(3)
C3 N2 B1 N4 113.2(3)
N1 N2 B1 N4 -62.2(3)
C3 N2 B1 N6 -126.3(3)
N1 N2 B1 N6 58.2(3)
